data_4336492
loop_
_publ_author_name
'Yoichi Habata'
'Mari Ikeda'
'Ajay K. Sah'
'Kanae Noto'
'Shunsuke Kuwahara'

_publ_section_title
;
 Selective Retention of Methanol over Ethanol by a Cyclen-Based
 Cryptand/Copper(II) Complex
;
_journal_name_full 'Inorganic Chemistry'
_journal_page_first 11697
_journal_page_last 11699
_journal_paper_doi 10.1021/ic4021417
_journal_volume 52
_journal_year 2013
_chemical_formula_sum 'C29 H42 Cu F6 N4 O10 S2'
_chemical_formula_weight 848.33
_chemical_name_systematic
; 
 ? 
;
_space_group_IT_number 14
_symmetry_cell_setting monoclinic
_symmetry_space_group_name_Hall '-P 2ybc'
_symmetry_space_group_name_H-M 'P 1 21/c 1'
_atom_sites_solution_hydrogens geom
_atom_sites_solution_primary direct
_atom_sites_solution_secondary difmap
_audit_creation_method SHELXL-97
_cell_angle_alpha 90.00
_cell_angle_beta 92.5300(10)
_cell_angle_gamma 90.00
_cell_formula_units_Z 4
_cell_length_a 8.8773(4)
_cell_length_b 22.1125(10)
_cell_length_c 18.5199(8)
_cell_measurement_temperature 173
_cell_volume 3631.9(3)
_computing_cell_refinement 'Bruker SMART'
_computing_data_collection 'Bruker SMART'
_computing_data_reduction 'Bruker SAINT'
_computing_molecular_graphics 'Bruker SHELXTL'
_computing_publication_material 'Bruker SHELXTL'
_computing_structure_refinement 'SHELXL-97 (Sheldrick, 1997)'
_computing_structure_solution 'SHELXS-97 (Sheldrick, 1990)'
_diffrn_ambient_temperature 173
_diffrn_detector_area_resol_mean 8.366
_diffrn_measured_fraction_theta_full 0.997
_diffrn_measured_fraction_theta_max 0.997
_diffrn_measurement_device_type 'CCD area detector'
_diffrn_measurement_method 'phi and omega scans'
_diffrn_radiation_monochromator graphite
_diffrn_radiation_source 'fine-focus sealed tube'
_diffrn_radiation_type MoK\a
_diffrn_radiation_wavelength 0.71073
_diffrn_reflns_av_R_equivalents 0.0293
_diffrn_reflns_av_sigmaI/netI 0.0369
_diffrn_reflns_limit_h_max 11
_diffrn_reflns_limit_h_min -11
_diffrn_reflns_limit_k_max 28
_diffrn_reflns_limit_k_min -29
_diffrn_reflns_limit_l_max 24
_diffrn_reflns_limit_l_min -17
_diffrn_reflns_number 27088
_diffrn_reflns_theta_full 28.33
_diffrn_reflns_theta_max 28.33
_diffrn_reflns_theta_min 1.84
_exptl_absorpt_coefficient_mu 0.806
_exptl_absorpt_correction_T_max 0.9046
_exptl_absorpt_correction_T_min 0.7023
_exptl_absorpt_correction_type empirical
_exptl_absorpt_process_details 'SADABS; Sheldrick, 1996'
_exptl_crystal_colour blue
_exptl_crystal_density_diffrn 1.551
_exptl_crystal_description block
_exptl_crystal_F_000 1756
_exptl_crystal_size_max 0.47
_exptl_crystal_size_mid 0.14
_exptl_crystal_size_min 0.13
_refine_diff_density_max 0.530
_refine_diff_density_min -0.272
_refine_diff_density_rms 0.072
_refine_ls_extinction_method none
_refine_ls_goodness_of_fit_ref 1.031
_refine_ls_hydrogen_treatment mixed
_refine_ls_matrix_type full
_refine_ls_number_parameters 482
_refine_ls_number_reflns 9021
_refine_ls_number_restraints 13
_refine_ls_restrained_S_all 1.046
_refine_ls_R_factor_all 0.0491
_refine_ls_R_factor_gt 0.0386
_refine_ls_shift/su_max 0.002
_refine_ls_shift/su_mean 0.000
_refine_ls_structure_factor_coef Fsqd
_refine_ls_weighting_details 'calc w=1/[\s^2^(Fo^2^)+(0.0551P)^2^+1.0800P] where P=(Fo^2^+2Fc^2^)/3'
_refine_ls_weighting_scheme calc
_refine_ls_wR_factor_gt 0.0963
_refine_ls_wR_factor_ref 0.1023
_reflns_number_gt 7417
_reflns_number_total 9021
_reflns_threshold_expression >2sigma(I)
_cod_data_source_file ic4021417_si_002_4.cif
_cod_data_source_block 2_MeOH
_cod_database_code 4336492

loop_
_symmetry_equiv_pos_as_xyz
'x, y, z'
'-x, y+1/2, -z+1/2'
'-x, -y, -z'
'x, -y-1/2, z-1/2'

loop_
_atom_site_label
_atom_site_type_symbol
_atom_site_fract_x
_atom_site_fract_y
_atom_site_fract_z
_atom_site_U_iso_or_equiv
_atom_site_adp_type
_atom_site_occupancy
_atom_site_symmetry_multiplicity
_atom_site_calc_flag
_atom_site_refinement_flags
O8 O 0.6936(2) 0.55682(10) 0.70237(10) 0.0597(5) Uani 1 1 d .
C28 C 0.5904(3) 0.47579(12) 0.78626(13) 0.0443(6) Uani 1 1 d .
H1N1 H 0.078(2) 0.5415(10) 0.9407(12) 0.025(6) Uiso 1 1 d .
H2N2 H 0.198(3) 0.7531(10) 0.8853(12) 0.025(6) Uiso 1 1 d .
S3 S 0.54976(6) 0.53114(3) 0.71501(3) 0.03298(12) Uani 1 1 d .
H1 H 0.043(4) 0.8533(16) 0.9507(17) 0.105(14) Uiso 1 1 d D
Cu1 Cu 0.14260(2) 0.647823(10) 0.911217(11) 0.01940(7) Uani 1 1 d .
S2 S -0.08289(5) 0.61709(2) 1.04419(2) 0.02275(10) Uani 1 1 d .
F2 F 0.06989(16) 0.64862(7) 1.16282(7) 0.0458(3) Uani 1 1 d .
O1 O -0.23684(18) 0.84630(6) 0.94690(8) 0.0318(3) Uani 1 1 d .
O4 O -0.00614(15) 0.66261(6) 1.00230(7) 0.0244(3) Uani 1 1 d .
N1 N 0.00237(18) 0.65202(7) 0.81895(9) 0.0246(3) Uani 1 1 d .
O2 O -0.04938(17) 0.92696(7) 1.01520(8) 0.0329(3) Uani 1 1 d .
F1 F -0.15264(18) 0.61497(7) 1.17914(7) 0.0493(4) Uani 1 1 d .
F3 F -0.12153(16) 0.70441(6) 1.13660(7) 0.0411(3) Uani 1 1 d .
O3 O 0.15743(18) 0.84889(6) 1.08881(9) 0.0358(3) Uani 1 1 d .
C27 C -0.0709(2) 0.64806(9) 1.13593(11) 0.0293(4) Uani 1 1 d .
N3 N 0.34282(17) 0.63176(7) 0.96974(8) 0.0236(3) Uani 1 1 d .
N2 N 0.23784(18) 0.72208(8) 0.87346(9) 0.0230(3) Uani 1 1 d .
N4 N 0.12277(19) 0.55740(7) 0.90346(9) 0.0254(3) Uani 1 1 d .
O5 O -0.24133(16) 0.61247(7) 1.02762(8) 0.0379(4) Uani 1 1 d .
O6 O -0.00199(18) 0.56077(6) 1.05084(8) 0.0334(3) Uani 1 1 d .
C2 C 0.2220(2) 0.71484(9) 0.79407(10) 0.0278(4) Uani 1 1 d .
H2A H 0.2844 0.6805 0.7784 0.033 Uiso 1 1 calc R
H2B H 0.2560 0.7520 0.7698 0.033 Uiso 1 1 calc R
C6 C 0.2817(2) 0.53773(9) 0.90192(11) 0.0290(4) Uani 1 1 d .
H6A H 0.3270 0.5519 0.8571 0.035 Uiso 1 1 calc R
H6B H 0.2881 0.4931 0.9036 0.035 Uiso 1 1 calc R
C3 C 0.3976(2) 0.72536(9) 0.90092(11) 0.0263(4) Uani 1 1 d .
H3A H 0.4060 0.7529 0.9431 0.032 Uiso 1 1 calc R
H3B H 0.4610 0.7417 0.8628 0.032 Uiso 1 1 calc R
C26 C 0.3649(2) 0.64893(9) 1.04843(10) 0.0269(4) Uani 1 1 d .
H26A H 0.2767 0.6342 1.0742 0.032 Uiso 1 1 calc R
H26B H 0.4547 0.6272 1.0687 0.032 Uiso 1 1 calc R
C20 C 0.2855(2) 0.81505(9) 1.08334(11) 0.0294(4) Uani 1 1 d .
C11 C -0.2113(2) 0.75380(9) 0.88918(10) 0.0240(4) Uani 1 1 d .
H11 H -0.1571 0.7399 0.9313 0.029 Uiso 1 1 calc R
C1 C 0.0569(2) 0.70302(9) 0.77442(11) 0.0283(4) Uani 1 1 d .
H1A H -0.0030 0.7398 0.7834 0.034 Uiso 1 1 calc R
H1B H 0.0444 0.6927 0.7225 0.034 Uiso 1 1 calc R
C4 C 0.4529(2) 0.66258(9) 0.92294(11) 0.0265(4) Uani 1 1 d .
H4A H 0.4668 0.6380 0.8791 0.032 Uiso 1 1 calc R
H4B H 0.5517 0.6660 0.9496 0.032 Uiso 1 1 calc R
C13 C -0.3483(2) 0.83354(10) 0.82536(11) 0.0301(4) Uani 1 1 d .
H13 H -0.3861 0.8737 0.8234 0.036 Uiso 1 1 calc R
C10 C -0.2340(2) 0.71557(9) 0.83024(10) 0.0242(4) Uani 1 1 d .
C9 C -0.1662(2) 0.65320(9) 0.82985(11) 0.0276(4) Uani 1 1 d .
H9A H -0.2177 0.6293 0.7909 0.033 Uiso 1 1 calc R
H9B H -0.1858 0.6332 0.8763 0.033 Uiso 1 1 calc R
C24 C 0.5517(2) 0.79970(11) 1.08444(11) 0.0350(5) Uani 1 1 d .
H24 H 0.6513 0.8154 1.0892 0.042 Uiso 1 1 calc R
C5 C 0.3637(2) 0.56467(9) 0.96689(11) 0.0294(4) Uani 1 1 d .
H5A H 0.3256 0.5463 1.0113 0.035 Uiso 1 1 calc R
H5B H 0.4725 0.5553 0.9652 0.035 Uiso 1 1 calc R
C8 C 0.0412(2) 0.59350(9) 0.78415(11) 0.0315(4) Uani 1 1 d .
H8A H 0.1450 0.5956 0.7669 0.038 Uiso 1 1 calc R
H8B H -0.0286 0.5861 0.7419 0.038 Uiso 1 1 calc R
C12 C -0.2678(2) 0.81252(9) 0.88658(10) 0.0258(4) Uani 1 1 d .
C18 C 0.0184(3) 0.93966(10) 1.08420(11) 0.0358(5) Uani 1 1 d .
H18A H -0.0429 0.9220 1.1223 0.043 Uiso 1 1 calc R
H18B H 0.0238 0.9839 1.0918 0.043 Uiso 1 1 calc R
C21 C 0.2623(2) 0.75376(9) 1.07054(10) 0.0270(4) Uani 1 1 d .
H21 H 0.1626 0.7382 1.0657 0.032 Uiso 1 1 calc R
C16 C -0.2731(3) 0.90908(9) 0.94456(13) 0.0365(5) Uani 1 1 d .
H16A H -0.3837 0.9149 0.9410 0.044 Uiso 1 1 calc R
H16B H -0.2286 0.9286 0.9024 0.044 Uiso 1 1 calc R
C14 C -0.3721(2) 0.79455(10) 0.76737(11) 0.0309(4) Uani 1 1 d .
H14 H -0.4280 0.8082 0.7256 0.037 Uiso 1 1 calc R
C7 C 0.0299(2) 0.54207(9) 0.83751(11) 0.0325(4) Uani 1 1 d .
H7A H -0.0765 0.5361 0.8498 0.039 Uiso 1 1 calc R
H7B H 0.0668 0.5041 0.8161 0.039 Uiso 1 1 calc R
C17 C -0.2078(3) 0.93548(10) 1.01350(13) 0.0359(5) Uani 1 1 d .
H17A H -0.2317 0.9792 1.0159 0.043 Uiso 1 1 calc R
H17B H -0.2513 0.9152 1.0554 0.043 Uiso 1 1 calc R
C25 C 0.4308(3) 0.83854(10) 1.08942(12) 0.0343(5) Uani 1 1 d .
H25 H 0.4467 0.8806 1.0969 0.041 Uiso 1 1 calc R
C23 C 0.5311(2) 0.73853(10) 1.07270(11) 0.0318(4) Uani 1 1 d .
H23 H 0.6157 0.7125 1.0700 0.038 Uiso 1 1 calc R
C22 C 0.3848(2) 0.71515(9) 1.06481(10) 0.0271(4) Uani 1 1 d .
C15 C -0.3163(2) 0.73621(10) 0.76901(10) 0.0299(4) Uani 1 1 d .
H15 H -0.3338 0.7102 0.7287 0.036 Uiso 1 1 calc R
C19 C 0.1739(3) 0.91318(9) 1.08874(12) 0.0353(5) Uani 1 1 d .
H19A H 0.2313 0.9262 1.0468 0.042 Uiso 1 1 calc R
H19B H 0.2288 0.9267 1.1336 0.042 Uiso 1 1 calc R
F5 F 0.4688(2) 0.44407(7) 0.80148(9) 0.0640(5) Uani 1 1 d .
F6 F 0.63535(18) 0.50309(8) 0.84789(8) 0.0616(4) Uani 1 1 d .
O9 O 0.4869(2) 0.49590(9) 0.65703(10) 0.0605(5) Uani 1 1 d .
O7 O 0.4479(2) 0.57184(9) 0.74836(10) 0.0584(5) Uani 1 1 d .
F4 F 0.6961(3) 0.43791(11) 0.76945(11) 0.1031(9) Uani 1 1 d .
O10 O 0.1137(2) 0.83787(8) 0.91541(9) 0.0447(4) Uani 1 1 d DU
C100 C 0.1553(7) 0.88385(17) 0.8721(3) 0.127(2) Uani 1 1 d U
H10A H 0.2130 0.9138 0.9010 0.190 Uiso 1 1 calc R
H10B H 0.0651 0.9030 0.8500 0.190 Uiso 1 1 calc R
H10C H 0.2178 0.8680 0.8342 0.190 Uiso 1 1 calc R

loop_
_atom_site_aniso_label
_atom_site_aniso_U_11
_atom_site_aniso_U_22
_atom_site_aniso_U_33
_atom_site_aniso_U_23
_atom_site_aniso_U_13
_atom_site_aniso_U_12
O8 0.0510(11) 0.0872(15) 0.0417(10) -0.0090(10) 0.0118(8) -0.0329(10)
C28 0.0463(14) 0.0503(15) 0.0363(13) -0.0028(10) 0.0032(10) 0.0150(11)
S3 0.0328(3) 0.0390(3) 0.0272(3) -0.0028(2) 0.0012(2) -0.0058(2)
Cu1 0.01969(12) 0.01846(12) 0.02024(12) 0.00151(8) 0.00309(8) -0.00081(8)
S2 0.0242(2) 0.0216(2) 0.0228(2) -0.00057(16) 0.00529(17) -0.00077(17)
F2 0.0380(7) 0.0693(10) 0.0295(7) -0.0034(6) -0.0053(6) 0.0070(7)
O1 0.0426(9) 0.0229(7) 0.0292(8) 0.0021(5) -0.0064(6) 0.0035(6)
O4 0.0273(7) 0.0222(6) 0.0242(7) 0.0018(5) 0.0047(5) 0.0008(5)
N1 0.0236(8) 0.0277(9) 0.0227(8) -0.0004(6) 0.0034(6) 0.0000(6)
O2 0.0404(8) 0.0323(8) 0.0261(7) -0.0016(6) 0.0009(6) -0.0012(6)
F1 0.0663(10) 0.0488(9) 0.0350(7) 0.0000(6) 0.0279(7) -0.0071(7)
F3 0.0504(8) 0.0318(7) 0.0414(7) -0.0130(5) 0.0056(6) 0.0075(6)
O3 0.0365(8) 0.0239(7) 0.0473(9) 0.0005(6) 0.0054(7) -0.0015(6)
C27 0.0311(10) 0.0326(11) 0.0247(10) -0.0021(8) 0.0076(8) 0.0027(8)
N3 0.0218(8) 0.0240(8) 0.0252(8) 0.0032(6) 0.0032(6) 0.0011(6)
N2 0.0217(8) 0.0225(8) 0.0251(8) 0.0027(6) 0.0035(6) 0.0003(6)
N4 0.0296(9) 0.0220(8) 0.0252(8) -0.0008(6) 0.0074(7) -0.0012(6)
O5 0.0275(8) 0.0454(9) 0.0408(9) -0.0016(7) 0.0012(6) -0.0079(7)
O6 0.0450(9) 0.0226(7) 0.0335(8) 0.0025(6) 0.0136(7) 0.0059(6)
C2 0.0248(9) 0.0351(11) 0.0238(10) 0.0084(8) 0.0052(7) -0.0018(8)
C6 0.0304(10) 0.0219(9) 0.0355(11) 0.0007(8) 0.0103(8) 0.0039(8)
C3 0.0229(9) 0.0292(10) 0.0269(10) 0.0053(8) 0.0020(7) -0.0051(7)
C26 0.0270(10) 0.0296(10) 0.0239(10) 0.0045(7) 0.0007(7) 0.0036(8)
C20 0.0326(11) 0.0303(10) 0.0252(10) 0.0015(8) 0.0010(8) -0.0014(8)
C11 0.0210(9) 0.0286(10) 0.0223(9) 0.0041(7) -0.0016(7) -0.0002(7)
C1 0.0257(10) 0.0364(11) 0.0230(9) 0.0064(8) 0.0024(7) 0.0000(8)
C4 0.0190(9) 0.0315(10) 0.0294(10) 0.0053(8) 0.0038(7) 0.0009(7)
C13 0.0264(10) 0.0329(11) 0.0309(11) 0.0122(8) 0.0000(8) -0.0002(8)
C10 0.0188(8) 0.0296(10) 0.0243(9) 0.0019(7) 0.0019(7) -0.0034(7)
C9 0.0240(9) 0.0291(10) 0.0296(10) -0.0024(8) -0.0010(8) -0.0030(7)
C24 0.0292(11) 0.0457(13) 0.0297(11) 0.0027(9) -0.0053(8) -0.0101(9)
C5 0.0304(10) 0.0252(10) 0.0331(11) 0.0064(8) 0.0065(8) 0.0082(8)
C8 0.0356(11) 0.0336(11) 0.0253(10) -0.0075(8) 0.0026(8) 0.0004(9)
C12 0.0251(9) 0.0261(10) 0.0262(10) 0.0041(7) 0.0006(7) -0.0031(7)
C18 0.0504(13) 0.0286(11) 0.0281(11) -0.0050(8) -0.0026(9) 0.0016(9)
C21 0.0252(9) 0.0298(10) 0.0258(10) 0.0016(8) -0.0003(7) -0.0042(8)
C16 0.0405(12) 0.0251(10) 0.0433(13) 0.0042(9) -0.0036(10) 0.0062(9)
C14 0.0251(10) 0.0447(12) 0.0227(10) 0.0112(8) -0.0019(7) -0.0020(8)
C7 0.0375(11) 0.0269(10) 0.0331(11) -0.0084(8) 0.0032(9) -0.0049(8)
C17 0.0419(12) 0.0234(10) 0.0424(12) -0.0003(9) 0.0030(10) 0.0065(9)
C25 0.0375(12) 0.0349(11) 0.0301(11) -0.0013(8) -0.0040(9) -0.0096(9)
C23 0.0266(10) 0.0430(12) 0.0251(10) 0.0025(8) -0.0051(8) -0.0018(9)
C22 0.0273(10) 0.0328(11) 0.0209(9) 0.0031(7) -0.0027(7) -0.0011(8)
C15 0.0244(9) 0.0450(12) 0.0204(9) 0.0004(8) 0.0007(7) -0.0026(8)
C19 0.0471(13) 0.0249(10) 0.0338(11) -0.0018(8) -0.0009(9) -0.0043(9)
F5 0.0866(13) 0.0430(9) 0.0633(11) 0.0068(7) 0.0129(9) -0.0152(8)
F6 0.0602(10) 0.0929(13) 0.0310(8) 0.0009(8) -0.0073(7) 0.0015(9)
O9 0.0722(13) 0.0669(13) 0.0405(10) -0.0078(9) -0.0186(9) -0.0217(11)
O7 0.0730(13) 0.0534(12) 0.0508(11) 0.0166(9) 0.0238(10) 0.0230(10)
F4 0.1239(18) 0.1173(18) 0.0703(13) 0.0154(12) 0.0276(12) 0.0918(16)
O10 0.0528(11) 0.0332(9) 0.0491(10) -0.0002(7) 0.0146(8) 0.0039(7)
C100 0.229(5) 0.053(2) 0.108(3) 0.015(2) 0.108(4) 0.016(3)

loop_
_atom_type_symbol
_atom_type_description
_atom_type_scat_dispersion_real
_atom_type_scat_dispersion_imag
_atom_type_scat_source
C C 0.0033 0.0016 'International Tables Vol C Tables 4.2.6.8 and 6.1.1.4'
H H 0.0000 0.0000 'International Tables Vol C Tables 4.2.6.8 and 6.1.1.4'
N N 0.0061 0.0033 'International Tables Vol C Tables 4.2.6.8 and 6.1.1.4'
O O 0.0106 0.0060 'International Tables Vol C Tables 4.2.6.8 and 6.1.1.4'
F F 0.0171 0.0103 'International Tables Vol C Tables 4.2.6.8 and 6.1.1.4'
S S 0.1246 0.1234 'International Tables Vol C Tables 4.2.6.8 and 6.1.1.4'
Cu Cu 0.3201 1.2651 'International Tables Vol C Tables 4.2.6.8 and 6.1.1.4'

loop_
_geom_angle_atom_site_label_1
_geom_angle_atom_site_label_2
_geom_angle_atom_site_label_3
_geom_angle
F4 C28 F5 108.1(3)
F4 C28 F6 107.6(2)
F5 C28 F6 105.78(19)
F4 C28 S3 112.29(18)
F5 C28 S3 111.80(17)
F6 C28 S3 110.90(18)
O9 S3 O8 114.75(12)
O9 S3 O7 115.82(14)
O8 S3 O7 114.00(13)
O9 S3 C28 103.72(12)
O8 S3 C28 103.65(13)
O7 S3 C28 102.58(11)
N2 Cu1 N4 146.41(7)
N2 Cu1 N3 87.55(6)
N4 Cu1 N3 86.40(7)
N2 Cu1 N1 85.54(6)
N4 Cu1 N1 86.45(7)
N3 Cu1 N1 155.50(6)
N2 Cu1 O4 115.06(6)
N4 Cu1 O4 98.52(6)
N3 Cu1 O4 98.84(6)
N1 Cu1 O4 105.38(6)
O5 S2 O6 116.01(10)
O5 S2 O4 114.42(9)
O6 S2 O4 113.55(8)
O5 S2 C27 104.03(9)
O6 S2 C27 103.64(9)
O4 S2 C27 103.08(9)
C12 O1 C16 118.18(16)
S2 O4 Cu1 127.77(8)
C1 N1 C8 109.28(15)
C1 N1 C9 114.00(15)
C8 N1 C9 108.65(15)
C1 N1 Cu1 106.99(12)
C8 N1 Cu1 100.11(12)
C9 N1 Cu1 116.80(12)
C18 O2 C17 112.03(17)
C20 O3 C19 117.30(17)
F1 C27 F2 108.13(18)
F1 C27 F3 108.59(16)
F2 C27 F3 107.61(17)
F1 C27 S2 110.07(14)
F2 C27 S2 111.57(13)
F3 C27 S2 110.77(14)
C5 N3 C4 110.23(15)
C5 N3 C26 105.80(14)
C4 N3 C26 112.55(15)
C5 N3 Cu1 104.85(12)
C4 N3 Cu1 100.70(11)
C26 N3 Cu1 122.25(12)
C2 N2 C3 113.11(15)
C2 N2 Cu1 103.71(12)
C3 N2 Cu1 109.51(11)
C2 N2 H2N2 109.8(16)
C3 N2 H2N2 106.8(17)
Cu1 N2 H2N2 114.1(17)
C6 N4 C7 114.43(16)
C6 N4 Cu1 102.31(12)
C7 N4 Cu1 109.26(13)
C6 N4 H1N1 111.4(14)
C7 N4 H1N1 107.2(14)
Cu1 N4 H1N1 112.3(14)
N2 C2 C1 107.79(15)
N2 C2 H2A 110.1
C1 C2 H2A 110.1
N2 C2 H2B 110.1
C1 C2 H2B 110.1
H2A C2 H2B 108.5
N4 C6 C5 107.28(16)
N4 C6 H6A 110.3
C5 C6 H6A 110.3
N4 C6 H6B 110.3
C5 C6 H6B 110.3
H6A C6 H6B 108.5
N2 C3 C4 109.78(15)
N2 C3 H3A 109.7
C4 C3 H3A 109.7
N2 C3 H3B 109.7
C4 C3 H3B 109.7
H3A C3 H3B 108.2
C22 C26 N3 116.64(15)
C22 C26 H26A 108.1
N3 C26 H26A 108.1
C22 C26 H26B 108.1
N3 C26 H26B 108.1
H26A C26 H26B 107.3
O3 C20 C21 115.41(18)
O3 C20 C25 124.08(19)
C21 C20 C25 120.5(2)
C10 C11 C12 120.09(17)
C10 C11 H11 120.0
C12 C11 H11 120.0
N1 C1 C2 109.38(16)
N1 C1 H1A 109.8
C2 C1 H1A 109.8
N1 C1 H1B 109.8
C2 C1 H1B 109.8
H1A C1 H1B 108.2
N3 C4 C3 111.06(15)
N3 C4 H4A 109.4
C3 C4 H4A 109.4
N3 C4 H4B 109.4
C3 C4 H4B 109.4
H4A C4 H4B 108.0
C14 C13 C12 118.56(19)
C14 C13 H13 120.7
C12 C13 H13 120.7
C11 C10 C15 119.42(19)
C11 C10 C9 121.19(17)
C15 C10 C9 119.35(18)
C10 C9 N1 114.37(15)
C10 C9 H9A 108.7
N1 C9 H9A 108.7
C10 C9 H9B 108.7
N1 C9 H9B 108.7
H9A C9 H9B 107.6
C25 C24 C23 121.4(2)
C25 C24 H24 119.3
C23 C24 H24 119.3
N3 C5 C6 111.42(16)
N3 C5 H5A 109.3
C6 C5 H5A 109.3
N3 C5 H5B 109.3
C6 C5 H5B 109.3
H5A C5 H5B 108.0
N1 C8 C7 110.27(16)
N1 C8 H8A 109.6
C7 C8 H8A 109.6
N1 C8 H8B 109.6
C7 C8 H8B 109.6
H8A C8 H8B 108.1
O1 C12 C11 115.09(16)
O1 C12 C13 124.21(18)
C11 C12 C13 120.70(19)
O2 C18 C19 109.07(17)
O2 C18 H18A 109.9
C19 C18 H18A 109.9
O2 C18 H18B 109.9
C19 C18 H18B 109.9
H18A C18 H18B 108.3
C20 C21 C22 120.12(19)
C20 C21 H21 119.9
C22 C21 H21 119.9
O1 C16 C17 106.00(17)
O1 C16 H16A 110.5
C17 C16 H16A 110.5
O1 C16 H16B 110.5
C17 C16 H16B 110.5
H16A C16 H16B 108.7
C15 C14 C13 121.44(18)
C15 C14 H14 119.3
C13 C14 H14 119.3
N4 C7 C8 108.41(16)
N4 C7 H7A 110.0
C8 C7 H7A 110.0
N4 C7 H7B 110.0
C8 C7 H7B 110.0
H7A C7 H7B 108.4
O2 C17 C16 108.25(18)
O2 C17 H17A 110.0
C16 C17 H17A 110.0
O2 C17 H17B 110.0
C16 C17 H17B 110.0
H17A C17 H17B 108.4
C24 C25 C20 118.9(2)
C24 C25 H25 120.6
C20 C25 H25 120.6
C24 C23 C22 119.6(2)
C24 C23 H23 120.2
C22 C23 H23 120.2
C21 C22 C23 119.38(19)
C21 C22 C26 121.88(18)
C23 C22 C26 118.73(19)
C14 C15 C10 119.78(19)
C14 C15 H15 120.1
C10 C15 H15 120.1
O3 C19 C18 107.14(18)
O3 C19 H19A 110.3
C18 C19 H19A 110.3
O3 C19 H19B 110.3
C18 C19 H19B 110.3
H19A C19 H19B 108.5
C100 O10 H1 109(2)
O10 C100 H10A 109.5
O10 C100 H10B 109.5
H10A C100 H10B 109.5
O10 C100 H10C 109.5
H10A C100 H10C 109.5
H10B C100 H10C 109.5

loop_
_geom_bond_atom_site_label_1
_geom_bond_atom_site_label_2
_geom_bond_distance
O8 S3 1.4260(18)
C28 F4 1.306(3)
C28 F5 1.328(3)
C28 F6 1.337(3)
C28 S3 1.824(3)
S3 O9 1.4209(18)
S3 O7 1.4346(18)
Cu1 N2 1.9881(16)
Cu1 N4 2.0118(17)
Cu1 N3 2.0712(16)
Cu1 N1 2.0714(17)
Cu1 O4 2.2119(13)
S2 O5 1.4300(15)
S2 O6 1.4402(15)
S2 O4 1.4580(14)
S2 C27 1.831(2)
F2 C27 1.325(3)
O1 C12 1.362(2)
O1 C16 1.425(2)
N1 C1 1.490(2)
N1 C8 1.493(2)
N1 C9 1.519(2)
O2 C18 1.416(2)
O2 C17 1.418(3)
F1 C27 1.324(2)
F3 C27 1.325(2)
O3 C20 1.368(3)
O3 C19 1.429(2)
N3 C5 1.496(2)
N3 C4 1.498(2)
N3 C26 1.511(2)
N2 C2 1.480(2)
N2 C3 1.487(2)
N2 H2N2 0.81(2)
N4 C6 1.478(2)
N4 C7 1.482(3)
N4 H1N1 0.89(2)
C2 C1 1.517(3)
C2 H2A 0.9900
C2 H2B 0.9900
C6 C5 1.501(3)
C6 H6A 0.9900
C6 H6B 0.9900
C3 C4 1.522(3)
C3 H3A 0.9900
C3 H3B 0.9900
C26 C22 1.504(3)
C26 H26A 0.9900
C26 H26B 0.9900
C20 C21 1.390(3)
C20 C25 1.391(3)
C11 C10 1.388(3)
C11 C12 1.392(3)
C11 H11 0.9500
C1 H1A 0.9900
C1 H1B 0.9900
C4 H4A 0.9900
C4 H4B 0.9900
C13 C14 1.386(3)
C13 C12 1.393(3)
C13 H13 0.9500
C10 C15 1.398(3)
C10 C9 1.505(3)
C9 H9A 0.9900
C9 H9B 0.9900
C24 C25 1.381(3)
C24 C23 1.381(3)
C24 H24 0.9500
C5 H5A 0.9900
C5 H5B 0.9900
C8 C7 1.513(3)
C8 H8A 0.9900
C8 H8B 0.9900
C18 C19 1.498(3)
C18 H18A 0.9900
C18 H18B 0.9900
C21 C22 1.390(3)
C21 H21 0.9500
C16 C17 1.497(3)
C16 H16A 0.9900
C16 H16B 0.9900
C14 C15 1.382(3)
C14 H14 0.9500
C7 H7A 0.9900
C7 H7B 0.9900
C17 H17A 0.9900
C17 H17B 0.9900
C25 H25 0.9500
C23 C22 1.400(3)
C23 H23 0.9500
C15 H15 0.9500
C19 H19A 0.9900
C19 H19B 0.9900
O10 C100 1.356(4)
O10 H1 0.987(10)
C100 H10A 0.9800
C100 H10B 0.9800
C100 H10C 0.9800
